data_7120876
loop_
_publ_author_name
'LaFortune, James H. W.'
'Bayne, Julia M.'
'Johnstone, Timothy C.'
'Fan, Louie'
'Stephan, Douglas W.'

_publ_section_title
;
 Catalytic double hydroarylation of alkynes to 9,9-disubstituted
 9,10-dihydroacridine derivatives by an electrophilic phenoxyphosphonium
 dication
;
_journal_name_full 'Chemical Communications'
_journal_paper_doi 10.1039/C7CC08037A
_journal_year 2017
_chemical_formula_sum 'C26 H29 N'
_chemical_formula_weight 355.50
_space_group_crystal_system monoclinic
_space_group_IT_number 14
_space_group_name_Hall '-P 2yn'
_space_group_name_H-M_alt 'P 1 21/n 1'
_symmetry_space_group_name_Hall '-P 2yn'
_symmetry_space_group_name_H-M 'P 1 21/n 1'
_atom_sites_solution_hydrogens geom
_audit_creation_method SHELXL-2014/7
_audit_update_record
;
2017-10-17 deposited with the CCDC.
2017-11-10 downloaded from the CCDC.
;
_cell_angle_alpha 90
_cell_angle_beta 103.797(8)
_cell_angle_gamma 90
_cell_formula_units_Z 4
_cell_length_a 7.4056(18)
_cell_length_b 25.093(6)
_cell_length_c 11.580(3)
_cell_measurement_reflns_used 2557
_cell_measurement_temperature 150(2)
_cell_measurement_theta_max 23.30
_cell_measurement_theta_min 2.95
_cell_volume 2089.8(9)
_computing_cell_refinement 'Bruker SAINT'
_computing_data_collection 'Bruker APEX2'
_computing_data_reduction 'Bruker SAINT'
_computing_molecular_graphics 'Bruker SHELXTL'
_computing_publication_material 'Bruker SHELXTL'
_computing_structure_refinement 'SHELXL-2014/7 (Sheldrick, 2014)'
_computing_structure_solution 'SHELXS-97 (Sheldrick 2008)'
_diffrn_ambient_temperature 150(2)
_diffrn_measured_fraction_theta_full 0.996
_diffrn_measured_fraction_theta_max 0.993
_diffrn_measurement_device_type 'Bruker APEX-II CCD'
_diffrn_measurement_method '\f and \w scans'
_diffrn_radiation_type MoK\a
_diffrn_radiation_wavelength 0.71073
_diffrn_reflns_av_R_equivalents 0.0580
_diffrn_reflns_av_unetI/netI 0.0768
_diffrn_reflns_Laue_measured_fraction_full 0.996
_diffrn_reflns_Laue_measured_fraction_max 0.993
_diffrn_reflns_limit_h_max 9
_diffrn_reflns_limit_h_min -8
_diffrn_reflns_limit_k_max 32
_diffrn_reflns_limit_k_min -29
_diffrn_reflns_limit_l_max 15
_diffrn_reflns_limit_l_min -15
_diffrn_reflns_number 18636
_diffrn_reflns_point_group_measured_fraction_full 0.996
_diffrn_reflns_point_group_measured_fraction_max 0.993
_diffrn_reflns_theta_full 25.242
_diffrn_reflns_theta_max 27.544
_diffrn_reflns_theta_min 1.623
_exptl_absorpt_coefficient_mu 0.064
_exptl_absorpt_correction_type none
_exptl_crystal_colour colourless
_exptl_crystal_density_diffrn 1.130
_exptl_crystal_description BLOCK
_exptl_crystal_F_000 768
_exptl_crystal_size_max 0.100
_exptl_crystal_size_mid 0.100
_exptl_crystal_size_min 0.100
_refine_diff_density_max 0.546
_refine_diff_density_min -0.622
_refine_diff_density_rms 0.093
_refine_ls_extinction_method none
_refine_ls_goodness_of_fit_ref 1.106
_refine_ls_hydrogen_treatment constr
_refine_ls_matrix_type full
_refine_ls_number_parameters 251
_refine_ls_number_reflns 4787
_refine_ls_number_restraints 0
_refine_ls_restrained_S_all 1.106
_refine_ls_R_factor_all 0.1571
_refine_ls_R_factor_gt 0.1025
_refine_ls_shift/su_max 0.000
_refine_ls_shift/su_mean 0.000
_refine_ls_structure_factor_coef Fsqd
_refine_ls_weighting_details 'w=1/[\s^2^(Fo^2^)+(0.1345P)^2^+2.5939P] where P=(Fo^2^+2Fc^2^)/3'
_refine_ls_weighting_scheme calc
_refine_ls_wR_factor_gt 0.2596
_refine_ls_wR_factor_ref 0.2932
_reflns_Friedel_coverage 0.000
_reflns_number_gt 2925
_reflns_number_total 4787
_reflns_threshold_expression 'I > 2\s(I)'
_cod_data_source_file c7cc08037a2.cif
_cod_data_source_block JL022_0m
_cod_database_code 7120876
_shelx_shelxl_version_number 2014/7
_shelx_space_group_comment
;
The symmetry employed for this shelxl refinement is uniquely defined
by the following loop, which should always be used as a source of
symmetry information in preference to the above space-group names.
They are only intended as comments.
;
_shelx_estimated_absorpt_t_min 0.994
_shelx_estimated_absorpt_t_max 0.994

loop_
_space_group_symop_operation_xyz
'x, y, z'
'-x+1/2, y+1/2, -z+1/2'
'-x, -y, -z'
'x-1/2, -y-1/2, z-1/2'

loop_
_atom_site_label
_atom_site_type_symbol
_atom_site_fract_x
_atom_site_fract_y
_atom_site_fract_z
_atom_site_U_iso_or_equiv
_atom_site_adp_type
_atom_site_occupancy
_atom_site_site_symmetry_order
_atom_site_calc_flag
_atom_site_refinement_flags_posn
_atom_site_refinement_flags_adp
N1 N 0.7077(4) 0.15392(11) 0.5575(3) 0.0248(7) Uani 1 1 d . .
C1 C 0.7047(5) 0.21059(14) 0.5285(3) 0.0312(9) Uani 1 1 d . .
H1A H 0.6481 0.2305 0.5836 0.047 Uiso 1 1 calc R U
H1B H 0.6318 0.2161 0.4469 0.047 Uiso 1 1 calc R U
H1C H 0.8321 0.2232 0.5356 0.047 Uiso 1 1 calc R U
C2 C 0.8071(5) 0.13622(13) 0.6681(3) 0.0225(7) Uani 1 1 d . .
C3 C 0.8771(5) 0.17160(14) 0.7611(3) 0.0287(8) Uani 1 1 d . .
H3A H 0.8624 0.2089 0.7477 0.034 Uiso 1 1 calc R U
C4 C 0.9674(6) 0.15310(15) 0.8723(3) 0.0332(9) Uani 1 1 d . .
H4A H 1.0141 0.1781 0.9336 0.040 Uiso 1 1 calc R U
C5 C 0.9920(5) 0.09903(15) 0.8973(3) 0.0309(9) Uani 1 1 d . .
C6 C 0.9241(5) 0.06387(15) 0.8044(3) 0.0295(8) Uani 1 1 d . .
H6A H 0.9403 0.0267 0.8182 0.035 Uiso 1 1 calc R U
C7 C 0.8340(5) 0.08143(14) 0.6927(3) 0.0264(8) Uani 1 1 d . .
H7A H 0.7894 0.0562 0.6314 0.032 Uiso 1 1 calc R U
C8 C 1.0913(8) 0.0796(2) 1.0189(4) 0.0538(13) Uani 1 1 d . .
H8A H 1.1942 0.1038 1.0527 0.081 Uiso 1 1 calc R U
H8B H 1.1402 0.0438 1.0125 0.081 Uiso 1 1 calc R U
H8C H 1.0041 0.0787 1.0706 0.081 Uiso 1 1 calc R U
C9 C 0.6678(5) 0.11786(13) 0.4592(3) 0.0253(8) Uani 1 1 d . .
C10 C 0.8032(5) 0.10750(15) 0.3981(3) 0.0307(8) Uani 1 1 d . .
H10A H 0.9202 0.1249 0.4214 0.037 Uiso 1 1 calc R U
C11 C 0.7707(6) 0.07215(15) 0.3035(3) 0.0330(9) Uani 1 1 d . .
H11A H 0.8657 0.0654 0.2629 0.040 Uiso 1 1 calc R U
C12 C 0.6014(5) 0.04676(14) 0.2678(3) 0.0287(8) Uani 1 1 d . .
C13 C 0.4658(5) 0.05693(14) 0.3289(3) 0.0267(8) Uani 1 1 d . .
H13A H 0.3491 0.0395 0.3044 0.032 Uiso 1 1 calc R U
C14 C 0.4946(5) 0.09227(13) 0.4264(3) 0.0216(7) Uani 1 1 d . .
C15 C 0.5649(7) 0.00905(17) 0.1624(4) 0.0424(11) Uani 1 1 d . .
H15A H 0.6724 -0.0145 0.1684 0.064 Uiso 1 1 calc R U
H15B H 0.5445 0.0297 0.0886 0.064 Uiso 1 1 calc R U
H15C H 0.4543 -0.0124 0.1622 0.064 Uiso 1 1 calc R U
C16 C 0.3449(5) 0.10035(13) 0.4918(3) 0.0235(7) Uani 1 1 d . .
C17 C 0.2579(5) 0.05829(14) 0.5233(3) 0.0297(8) Uani 1 1 d . .
H17A H 0.1393 0.0696 0.5388 0.045 Uiso 1 1 calc R U
H17B H 0.3357 0.0423 0.5954 0.045 Uiso 1 1 calc R U
H17C H 0.2347 0.0320 0.4589 0.045 Uiso 1 1 calc R U
C18 C 0.2934(5) 0.15599(13) 0.5185(3) 0.0231(7) Uani 1 1 d . .
C19 C 0.3088(5) 0.17314(14) 0.6362(3) 0.0269(8) Uani 1 1 d . .
C20 C 0.2616(5) 0.22585(16) 0.6561(3) 0.0307(9) Uani 1 1 d . .
H20A H 0.2738 0.2375 0.7356 0.037 Uiso 1 1 calc R U
C21 C 0.1978(5) 0.26164(15) 0.5643(4) 0.0317(9) Uani 1 1 d . .
C22 C 0.1788(5) 0.24359(14) 0.4490(3) 0.0280(8) Uani 1 1 d . .
H22A H 0.1311 0.2672 0.3848 0.034 Uiso 1 1 calc R U
C23 C 0.2271(5) 0.19200(14) 0.4242(3) 0.0255(8) Uani 1 1 d . .
C24 C 0.3711(6) 0.13652(16) 0.7413(3) 0.0325(9) Uani 1 1 d . .
H24A H 0.4159 0.1578 0.8135 0.049 Uiso 1 1 calc R U
H24B H 0.4718 0.1136 0.7285 0.049 Uiso 1 1 calc R U
H24C H 0.2663 0.1144 0.7503 0.049 Uiso 1 1 calc R U
C25 C 0.1441(7) 0.31815(17) 0.5883(4) 0.0483(12) Uani 1 1 d . .
H25A H 0.1649 0.3237 0.6743 0.073 Uiso 1 1 calc R U
H25B H 0.0125 0.3240 0.5503 0.073 Uiso 1 1 calc R U
H25C H 0.2203 0.3434 0.5559 0.073 Uiso 1 1 calc R U
C26 C 0.2027(6) 0.17496(15) 0.2962(3) 0.0314(9) Uani 1 1 d . .
H26A H 0.1157 0.1992 0.2444 0.047 Uiso 1 1 calc R U
H26B H 0.1534 0.1386 0.2863 0.047 Uiso 1 1 calc R U
H26C H 0.3232 0.1761 0.2751 0.047 Uiso 1 1 calc R U

loop_
_atom_site_aniso_label
_atom_site_aniso_U_11
_atom_site_aniso_U_22
_atom_site_aniso_U_33
_atom_site_aniso_U_23
_atom_site_aniso_U_13
_atom_site_aniso_U_12
N1 0.0248(15) 0.0188(14) 0.0278(15) -0.0012(12) 0.0003(12) -0.0002(12)
C1 0.033(2) 0.0223(17) 0.035(2) 0.0025(15) 0.0026(16) -0.0038(16)
C2 0.0203(17) 0.0220(17) 0.0255(18) -0.0001(13) 0.0058(13) 0.0004(14)
C3 0.034(2) 0.0229(17) 0.0302(19) -0.0034(14) 0.0094(16) 0.0011(16)
C4 0.041(2) 0.032(2) 0.0255(19) -0.0106(15) 0.0058(16) -0.0023(18)
C5 0.034(2) 0.034(2) 0.0233(18) -0.0025(15) 0.0049(15) -0.0012(17)
C6 0.036(2) 0.0271(18) 0.0261(19) 0.0034(15) 0.0080(16) 0.0011(16)
C7 0.0296(19) 0.0237(17) 0.0249(18) -0.0029(14) 0.0045(14) -0.0036(15)
C8 0.073(3) 0.057(3) 0.026(2) 0.002(2) 0.000(2) 0.004(3)
C9 0.0262(19) 0.0232(17) 0.0236(17) 0.0023(14) 0.0005(14) 0.0001(15)
C10 0.0236(19) 0.0298(19) 0.038(2) 0.0014(16) 0.0061(16) -0.0017(16)
C11 0.035(2) 0.036(2) 0.032(2) 0.0012(16) 0.0156(17) 0.0072(18)
C12 0.036(2) 0.0282(18) 0.0211(17) 0.0023(14) 0.0052(15) 0.0048(16)
C13 0.0259(18) 0.0270(18) 0.0241(18) -0.0042(14) 0.0000(14) -0.0012(15)
C14 0.0193(17) 0.0224(16) 0.0219(17) 0.0034(13) 0.0022(13) 0.0016(14)
C15 0.055(3) 0.042(2) 0.029(2) -0.0070(18) 0.0080(19) 0.008(2)
C16 0.0221(17) 0.0257(17) 0.0199(17) 0.0001(13) -0.0004(13) -0.0028(15)
C17 0.030(2) 0.0281(18) 0.0292(19) 0.0014(15) 0.0043(15) -0.0039(16)
C18 0.0213(17) 0.0228(17) 0.0250(17) -0.0012(14) 0.0054(13) -0.0033(14)
C19 0.0260(18) 0.0289(18) 0.0275(18) -0.0031(15) 0.0098(14) -0.0083(15)
C20 0.0268(19) 0.041(2) 0.0255(19) -0.0100(16) 0.0094(15) -0.0057(17)
C21 0.0269(19) 0.031(2) 0.039(2) -0.0073(16) 0.0115(16) -0.0027(16)
C22 0.0275(19) 0.0262(18) 0.032(2) 0.0020(15) 0.0108(15) -0.0006(15)
C23 0.0253(18) 0.0250(17) 0.0282(18) -0.0021(14) 0.0104(15) -0.0046(15)
C24 0.036(2) 0.038(2) 0.0242(19) 0.0009(16) 0.0083(16) -0.0047(18)
C25 0.056(3) 0.034(2) 0.056(3) -0.015(2) 0.016(2) 0.000(2)
C26 0.038(2) 0.0290(19) 0.0273(19) 0.0042(15) 0.0073(16) 0.0023(17)

loop_
_atom_type_symbol
_atom_type_description
_atom_type_scat_dispersion_real
_atom_type_scat_dispersion_imag
_atom_type_scat_source
C C 0.0033 0.0016 'International Tables Vol C Tables 4.2.6.8 and 6.1.1.4'
H H 0.0000 0.0000 'International Tables Vol C Tables 4.2.6.8 and 6.1.1.4'
N N 0.0061 0.0033 'International Tables Vol C Tables 4.2.6.8 and 6.1.1.4'

loop_
_geom_angle_atom_site_label_1
_geom_angle_atom_site_label_2
_geom_angle_atom_site_label_3
_geom_angle
C2 N1 C9 119.7(3)
C2 N1 C1 119.9(3)
C9 N1 C1 116.4(3)
N1 C1 H1A 109.5
N1 C1 H1B 109.5
H1A C1 H1B 109.5
N1 C1 H1C 109.5
H1A C1 H1C 109.5
H1B C1 H1C 109.5
N1 C2 C3 121.7(3)
N1 C2 C7 121.1(3)
C3 C2 C7 117.1(3)
C4 C3 C2 120.9(3)
C4 C3 H3A 119.6
C2 C3 H3A 119.6
C3 C4 C5 122.1(3)
C3 C4 H4A 118.9
C5 C4 H4A 118.9
C6 C5 C4 117.0(3)
C6 C5 C8 121.6(4)
C4 C5 C8 121.4(4)
C7 C6 C5 121.9(3)
C7 C6 H6A 119.1
C5 C6 H6A 119.1
C6 C7 C2 121.0(3)
C6 C7 H7A 119.5
C2 C7 H7A 119.5
C5 C8 H8A 109.5
C5 C8 H8B 109.5
H8A C8 H8B 109.5
C5 C8 H8C 109.5
H8A C8 H8C 109.5
H8B C8 H8C 109.5
C10 C9 C14 120.2(3)
C10 C9 N1 119.3(3)
C14 C9 N1 120.5(3)
C9 C10 C11 121.0(3)
C9 C10 H10A 119.5
C11 C10 H10A 119.5
C12 C11 C10 120.4(3)
C12 C11 H11A 119.8
C10 C11 H11A 119.8
C11 C12 C13 118.7(3)
C11 C12 C15 120.2(3)
C13 C12 C15 121.0(4)
C12 C13 C14 122.4(3)
C12 C13 H13A 118.8
C14 C13 H13A 118.8
C9 C14 C13 117.3(3)
C9 C14 C16 122.7(3)
C13 C14 C16 120.0(3)
C12 C15 H15A 109.5
C12 C15 H15B 109.5
H15A C15 H15B 109.5
C12 C15 H15C 109.5
H15A C15 H15C 109.5
H15B C15 H15C 109.5
C17 C16 C14 119.7(3)
C17 C16 C18 121.2(3)
C14 C16 C18 119.0(3)
C16 C17 H17A 109.5
C16 C17 H17B 109.5
H17A C17 H17B 109.5
C16 C17 H17C 109.5
H17A C17 H17C 109.5
H17B C17 H17C 109.5
C19 C18 C23 119.1(3)
C19 C18 C16 121.2(3)
C23 C18 C16 119.7(3)
C20 C19 C18 118.8(3)
C20 C19 C24 118.9(3)
C18 C19 C24 122.3(3)
C21 C20 C19 122.6(3)
C21 C20 H20A 118.7
C19 C20 H20A 118.7
C22 C21 C20 117.7(3)
C22 C21 C25 120.8(4)
C20 C21 C25 121.5(4)
C21 C22 C23 122.1(3)
C21 C22 H22A 119.0
C23 C22 H22A 119.0
C22 C23 C18 119.7(3)
C22 C23 C26 119.3(3)
C18 C23 C26 121.0(3)
C19 C24 H24A 109.5
C19 C24 H24B 109.5
H24A C24 H24B 109.5
C19 C24 H24C 109.5
H24A C24 H24C 109.5
H24B C24 H24C 109.5
C21 C25 H25A 109.5
C21 C25 H25B 109.5
H25A C25 H25B 109.5
C21 C25 H25C 109.5
H25A C25 H25C 109.5
H25B C25 H25C 109.5
C23 C26 H26A 109.5
C23 C26 H26B 109.5
H26A C26 H26B 109.5
C23 C26 H26C 109.5
H26A C26 H26C 109.5
H26B C26 H26C 109.5

loop_
_geom_bond_atom_site_label_1
_geom_bond_atom_site_label_2
_geom_bond_distance
N1 C2 1.389(4)
N1 C9 1.429(4)
N1 C1 1.460(4)
C1 H1A 0.9800
C1 H1B 0.9800
C1 H1C 0.9800
C2 C3 1.396(5)
C2 C7 1.409(5)
C3 C4 1.382(5)
C3 H3A 0.9500
C4 C5 1.390(5)
C4 H4A 0.9500
C5 C6 1.389(5)
C5 C8 1.506(5)
C6 C7 1.379(5)
C6 H6A 0.9500
C7 H7A 0.9500
C8 H8A 0.9800
C8 H8B 0.9800
C8 H8C 0.9800
C9 C10 1.383(5)
C9 C14 1.403(5)
C10 C11 1.386(5)
C10 H10A 0.9500
C11 C12 1.379(6)
C11 H11A 0.9500
C12 C13 1.382(5)
C12 C15 1.517(5)
C13 C14 1.411(5)
C13 H13A 0.9500
C14 C16 1.499(5)
C15 H15A 0.9800
C15 H15B 0.9800
C15 H15C 0.9800
C16 C17 1.332(5)
C16 C18 1.499(5)
C17 H17A 0.9800
C17 H17B 0.9800
C17 H17C 0.9800
C18 C19 1.408(5)
C18 C23 1.412(5)
C19 C20 1.401(5)
C19 C24 1.507(5)
C20 C21 1.385(5)
C20 H20A 0.9500
C21 C22 1.385(5)
C21 C25 1.516(5)
C22 C23 1.391(5)
C22 H22A 0.9500
C23 C26 1.511(5)
C24 H24A 0.9800
C24 H24B 0.9800
C24 H24C 0.9800
C25 H25A 0.9800
C25 H25B 0.9800
C25 H25C 0.9800
C26 H26A 0.9800
C26 H26B 0.9800
C26 H26C 0.9800

loop_
_geom_torsion_atom_site_label_1
_geom_torsion_atom_site_label_2
_geom_torsion_atom_site_label_3
_geom_torsion_atom_site_label_4
_geom_torsion
C9 N1 C2 C3 168.7(3)
C1 N1 C2 C3 11.9(5)
C9 N1 C2 C7 -14.3(5)
C1 N1 C2 C7 -171.1(3)
N1 C2 C3 C4 176.6(3)
C7 C2 C3 C4 -0.5(5)
C2 C3 C4 C5 -0.4(6)
C3 C4 C5 C6 1.1(6)
C3 C4 C5 C8 179.8(4)
C4 C5 C6 C7 -0.9(6)
C8 C5 C6 C7 -179.6(4)
C5 C6 C7 C2 0.1(6)
N1 C2 C7 C6 -176.5(3)
C3 C2 C7 C6 0.6(5)
C2 N1 C9 C10 -80.8(4)
C1 N1 C9 C10 76.8(4)
C2 N1 C9 C14 97.8(4)
C1 N1 C9 C14 -104.6(4)
C14 C9 C10 C11 0.4(5)
N1 C9 C10 C11 179.0(3)
C9 C10 C11 C12 0.4(6)
C10 C11 C12 C13 -0.5(6)
C10 C11 C12 C15 178.6(4)
C11 C12 C13 C14 -0.1(5)
C15 C12 C13 C14 -179.2(3)
C10 C9 C14 C13 -1.0(5)
N1 C9 C14 C13 -179.6(3)
C10 C9 C14 C16 177.8(3)
N1 C9 C14 C16 -0.8(5)
C12 C13 C14 C9 0.8(5)
C12 C13 C14 C16 -177.9(3)
C9 C14 C16 C17 -132.2(4)
C13 C14 C16 C17 46.5(5)
C9 C14 C16 C18 48.9(4)
C13 C14 C16 C18 -132.4(3)
C17 C16 C18 C19 60.6(5)
C14 C16 C18 C19 -120.6(4)
C17 C16 C18 C23 -119.0(4)
C14 C16 C18 C23 59.8(4)
C23 C18 C19 C20 -1.4(5)
C16 C18 C19 C20 179.0(3)
C23 C18 C19 C24 177.6(3)
C16 C18 C19 C24 -2.1(5)
C18 C19 C20 C21 0.9(5)
C24 C19 C20 C21 -178.1(3)
C19 C20 C21 C22 0.8(6)
C19 C20 C21 C25 178.8(4)
C20 C21 C22 C23 -2.2(5)
C25 C21 C22 C23 179.9(4)
C21 C22 C23 C18 1.7(5)
C21 C22 C23 C26 -180.0(3)
C19 C18 C23 C22 0.1(5)
C16 C18 C23 C22 179.8(3)
C19 C18 C23 C26 -178.2(3)
C16 C18 C23 C26 1.5(5)
